data_7008492
loop_
_publ_author_name
'Johnston, Blair F.'
'Mitzel, Norbert W.'
'Rankin, David W. H.'
'Robertson, Heather E.'
'R\"udinger, Christoph'
'Schmidbaur, Hubert'

_publ_section_title
;
 The experimental gas-phase structures of 1,3,5-trisilylbenzene and
 hexasilylbenzene and the theoretical structures of all benzenes with
 three or more silyl substituents.
;
_journal_issue 13
_journal_name_full 'Dalton transactions (Cambridge, England : 2003)'
_journal_page_first 2292
_journal_page_last 2299
_journal_paper_doi 10.1039/b503637b
_journal_year 2005
_chemical_formula_sum 'C6 H12 Si3'
_chemical_formula_weight 168.43
_chemical_name_common 1,3,5-Trisilylbenzene
_chemical_name_systematic
;
1,3,5-Trisilylbenzene
;
_space_group_IT_number 135
_symmetry_cell_setting tetragonal
_symmetry_space_group_name_Hall '-P 4c 2ab'
_symmetry_space_group_name_H-M 'P 42/m b c'
_atom_sites_solution_hydrogens geom
_atom_sites_solution_primary direct
_atom_sites_solution_secondary difmap
_audit_creation_method SHELXL-97
_cell_angle_alpha 90.00
_cell_angle_beta 90.00
_cell_angle_gamma 90.00
_cell_formula_units_Z 8
_cell_length_a 11.3393(6)
_cell_length_b 11.3393(6)
_cell_length_c 16.3909(14)
_cell_measurement_reflns_used 100
_cell_measurement_temperature 140(2)
_cell_measurement_theta_max 22
_cell_measurement_theta_min 17
_cell_volume 2107.5(2)
_computing_cell_refinement 'CAD4 software'
_computing_data_collection 'CAD4 software'
_computing_data_reduction CADSHEL
_computing_molecular_graphics 'SHELXTL 5.01'
_computing_publication_material 'SHELXTL 5.01'
_computing_structure_refinement 'SHELXL-97 (Sheldrick, 1997)'
_computing_structure_solution 'SHELXS-97 (Sheldrick, 1990)'
_diffrn_ambient_temperature 140(2)
_diffrn_measured_fraction_theta_full 0.993
_diffrn_measured_fraction_theta_max 0.993
_diffrn_measurement_device_type 'Nonius Turbo CAD 4'
_diffrn_measurement_method 'Omega scans'
_diffrn_radiation_monochromator graphite
_diffrn_radiation_source 'fine-focus sealed tube'
_diffrn_radiation_type MoK\a
_diffrn_radiation_wavelength 0.71073
_diffrn_reflns_av_R_equivalents 0.0563
_diffrn_reflns_av_sigmaI/netI 0.0565
_diffrn_reflns_limit_h_max 13
_diffrn_reflns_limit_h_min 0
_diffrn_reflns_limit_k_max 13
_diffrn_reflns_limit_k_min 0
_diffrn_reflns_limit_l_max 19
_diffrn_reflns_limit_l_min 0
_diffrn_reflns_number 1855
_diffrn_reflns_theta_full 25.01
_diffrn_reflns_theta_max 25.01
_diffrn_reflns_theta_min 2.54
_diffrn_standards_decay_% 0
_diffrn_standards_interval_time 60
_diffrn_standards_number 3
_exptl_absorpt_coefficient_mu 0.382
_exptl_absorpt_correction_type none
_exptl_crystal_colour Colourless
_exptl_crystal_density_diffrn 1.062
_exptl_crystal_density_method 'not measured'
_exptl_crystal_description Cylinder
_exptl_crystal_F_000 720
_exptl_crystal_size_max 1.0
_exptl_crystal_size_mid 0.3
_exptl_crystal_size_min 0.3
_refine_diff_density_max 0.276
_refine_diff_density_min -0.297
_refine_diff_density_rms 0.059
_refine_ls_extinction_coef 0.0020(10)
_refine_ls_extinction_expression Fc^*^=kFc[1+0.001xFc^2^\l^3^/sin(2\q)]^-1/4^
_refine_ls_extinction_method SHELXL
_refine_ls_goodness_of_fit_ref 0.992
_refine_ls_hydrogen_treatment mixed
_refine_ls_matrix_type full
_refine_ls_number_parameters 58
_refine_ls_number_reflns 964
_refine_ls_number_restraints 15
_refine_ls_restrained_S_all 0.983
_refine_ls_R_factor_all 0.1151
_refine_ls_R_factor_gt 0.0560
_refine_ls_shift/su_max 0.000
_refine_ls_shift/su_mean 0.000
_refine_ls_structure_factor_coef Fsqd
_refine_ls_weighting_details 'calc w=1/[\s^2^(Fo^2^)+(0.0940P)^2^+0.0000P] where P=(Fo^2^+2Fc^2^)/3'
_refine_ls_weighting_scheme calc
_refine_ls_wR_factor_gt 0.1434
_refine_ls_wR_factor_ref 0.1743
_reflns_number_gt 545
_reflns_number_total 964
_reflns_threshold_expression >2sigma(I)
_cod_data_source_file b503637b.txt
_cod_data_source_block sihmes
_cod_depositor_comments
;
The following automatic conversions were performed:
'_symmetry_cell_setting' value 'Tetragonal' changed to 'tetragonal'
according to '/home/saulius/struct/CIF-dictionaries/cif_core.dic'
dictionary named 'cif_core.dic' version 2.4.1 from 2010-06-29.

Automatic conversion script
Id: cif_fix_enum 1527 2010-12-29 10:47:43Z saulius 
;
_cod_original_sg_symbol_H-M P42/mbc
_cod_database_code 7008492

loop_
_symmetry_equiv_pos_as_xyz
'x, y, z'
'-x, -y, z'
'-y, x, z+1/2'
'y, -x, z+1/2'
'-x+1/2, y+1/2, -z'
'x+1/2, -y+1/2, -z'
'y+1/2, x+1/2, -z+1/2'
'-y+1/2, -x+1/2, -z+1/2'
'-x, -y, -z'
'x, y, -z'
'y, -x, -z-1/2'
'-y, x, -z-1/2'
'x-1/2, -y-1/2, z'
'-x-1/2, y-1/2, z'
'-y-1/2, -x-1/2, z-1/2'
'y-1/2, x-1/2, z-1/2'

loop_
_atom_site_label
_atom_site_type_symbol
_atom_site_fract_x
_atom_site_fract_y
_atom_site_fract_z
_atom_site_U_iso_or_equiv
_atom_site_adp_type
_atom_site_occupancy
_atom_site_symmetry_multiplicity
_atom_site_calc_flag
_atom_site_refinement_flags
_atom_site_disorder_assembly
_atom_site_disorder_group
Si1 Si 1.05242(15) 0.27439(16) 0.5000 0.0675(8) Uani 1 2 d SD . .
H11 H 1.134(2) 0.247(2) 0.554(2) 0.101 Uiso 0.50 1 calc PRD . .
H12 H 1.0053(9) 0.3772(15) 0.519(3) 0.101 Uiso 0.50 1 calc PRD . .
H13 H 1.100(3) 0.281(3) 0.4268(13) 0.101 Uiso 0.50 1 calc PRD . .
C1 C 0.9355(5) 0.1587(5) 0.5000 0.0453(15) Uani 1 2 d S . .
C2 C 0.8898(3) 0.1142(3) 0.5726(3) 0.0419(10) Uani 1 1 d . . .
H2 H 0.916(3) 0.142(3) 0.623(3) 0.060(14) Uiso 1 1 d . . .
Si3 Si 0.74139(14) -0.03040(13) 0.67167(7) 0.0640(6) Uani 1 1 d D . .
H31 H 0.6886(17) 0.0554(12) 0.7121(8) 0.096 Uiso 1 1 calc RD . .
H32 H 0.8276(11) -0.0741(17) 0.7165(8) 0.064 Uiso 1 1 calc RD . .
H33 H 0.6643(17) -0.1144(17) 0.6552(2) 0.064 Uiso 1 1 calc RD . .
C3 C 0.8030(3) 0.0287(3) 0.5746(2) 0.0375(10) Uani 1 1 d . . .
C4 C 0.7605(5) -0.0133(5) 0.5000 0.0342(12) Uani 1 2 d S . .
H4 H 0.699(4) -0.076(5) 0.5000 0.037(15) Uiso 1 2 d S . .

loop_
_atom_site_aniso_label
_atom_site_aniso_U_11
_atom_site_aniso_U_22
_atom_site_aniso_U_33
_atom_site_aniso_U_23
_atom_site_aniso_U_13
_atom_site_aniso_U_12
Si1 0.0296(9) 0.0345(10) 0.138(2) 0.000 0.000 -0.0042(8)
C1 0.030(3) 0.033(3) 0.073(4) 0.000 0.000 0.006(3)
C2 0.034(2) 0.038(2) 0.053(3) -0.009(2) -0.013(2) 0.0044(18)
Si3 0.0747(10) 0.0765(10) 0.0407(8) 0.0056(7) 0.0086(8) -0.0011(8)
C3 0.032(2) 0.035(2) 0.045(2) -0.0018(19) -0.0018(19) 0.0046(16)
C4 0.028(3) 0.030(3) 0.044(3) 0.000 0.000 0.001(2)

loop_
_atom_type_symbol
_atom_type_description
_atom_type_scat_dispersion_real
_atom_type_scat_dispersion_imag
_atom_type_scat_source
C C 0.0033 0.0016 'International Tables Vol C Tables 4.2.6.8 and 6.1.1.4'
H H 0.0000 0.0000 'International Tables Vol C Tables 4.2.6.8 and 6.1.1.4'
Si Si 0.0817 0.0704 'International Tables Vol C Tables 4.2.6.8 and 6.1.1.4'

loop_
_geom_angle_atom_site_label_1
_geom_angle_atom_site_label_2
_geom_angle_atom_site_label_3
_geom_angle
_geom_angle_site_symmetry_1
_geom_angle_site_symmetry_3
_geom_angle_publ_flag
C1 Si1 H11 109.5 . . ?
C1 Si1 H12 109.5 . . ?
H11 Si1 H12 109.5 . . ?
C1 Si1 H13 109.5 . . ?
H11 Si1 H13 109.5 . . ?
H12 Si1 H13 109.5 . . ?
C2 C1 C2 117.4(5) 10_556 . ?
C2 C1 Si1 121.3(3) 10_556 . ?
C2 C1 Si1 121.3(3) . . ?
C3 C2 C1 122.7(4) . . ?
C3 C2 H2 116(3) . . ?
C1 C2 H2 121(3) . . ?
C3 Si3 H31 109.5 . . ?
C3 Si3 H32 109.5 . . ?
H31 Si3 H32 109.5 . . ?
C3 Si3 H33 109.5 . . ?
H31 Si3 H33 109.5 . . ?
H32 Si3 H33 109.5 . . ?
C2 C3 C4 117.6(4) . . ?
C2 C3 Si3 122.7(3) . . ?
C4 C3 Si3 119.7(3) . . ?
C3 C4 C3 122.0(5) . 10_556 ?
C3 C4 H4 119.0(3) . . ?
C3 C4 H4 119.0(3) 10_556 . ?

loop_
_geom_bond_atom_site_label_1
_geom_bond_atom_site_label_2
_geom_bond_distance
_geom_bond_site_symmetry_2
_geom_bond_publ_flag
Si1 C1 1.865(6) . ?
Si1 H11 1.3202 . ?
Si1 H12 1.3202 . ?
Si1 H13 1.3202 . ?
C1 C2 1.393(5) 10_556 ?
C1 C2 1.393(5) . ?
C2 C3 1.382(5) . ?
C2 H2 0.94(4) . ?
Si3 C3 1.863(4) . ?
Si3 H31 1.3202 . ?
Si3 H32 1.3202 . ?
Si3 H33 1.3202 . ?
C3 C4 1.398(5) . ?
C4 C3 1.398(5) 10_556 ?
C4 H4 1.00(5) . ?

loop_
_geom_torsion_atom_site_label_1
_geom_torsion_atom_site_label_2
_geom_torsion_atom_site_label_3
_geom_torsion_atom_site_label_4
_geom_torsion
_geom_torsion_site_symmetry_1
_geom_torsion_site_symmetry_2
_geom_torsion_site_symmetry_3
_geom_torsion_site_symmetry_4
_geom_torsion_publ_flag
C2 C1 C2 C3 0.4(8) 10_556 . . . ?
Si1 C1 C2 C3 179.9(3) . . . . ?
C1 C2 C3 C4 -0.2(6) . . . . ?
C1 C2 C3 Si3 -179.7(4) . . . . ?
C2 C3 C4 C3 -0.1(7) . . . 10_556 ?
Si3 C3 C4 C3 179.5(3) . . . 10_556 ?
